data_4064532
loop_
_publ_author_name
'Ohashi, Masato'
'Ikawa, Masashi'
'Ogoshi, Sensuke'

_publ_section_title
;
 Intramolecular Oxidative Cyclization of Alkenes and Nitriles with
 Nickel(0)
;
_journal_issue 10
_journal_name_full Organometallics
_journal_page_first 2765
_journal_paper_doi 10.1021/om2001603
_journal_volume 30
_journal_year 2011
_chemical_formula_sum 'C39 H59 F3 N Ni O3 P S Si'
_chemical_formula_weight 796.70
_chemical_name_systematic
; 
 ? 
;
_space_group_IT_number 2
_symmetry_cell_setting triclinic
_symmetry_Int_Tables_number 2
_symmetry_space_group_name_Hall '-P 1'
_symmetry_space_group_name_H-M 'P -1'
_atom_sites_solution_hydrogens geom
_atom_sites_solution_primary direct
_atom_sites_solution_secondary difmap
_audit_creation_method SHELXL-97
_cell_angle_alpha 74.939(2)
_cell_angle_beta 87.102(2)
_cell_angle_gamma 84.712(2)
_cell_formula_units_Z 2
_cell_length_a 9.4279(7)
_cell_length_b 14.2349(10)
_cell_length_c 15.7794(10)
_cell_measurement_reflns_used 13487
_cell_measurement_temperature 123(2)
_cell_measurement_theta_max 30.47
_cell_measurement_theta_min 3.06
_cell_volume 2035.5(2)
_computing_cell_refinement 'Rigaku/RAPID Diffractometer Control'
_computing_data_collection 'Rigaku/RAPID Diffractometer Control'
_computing_data_reduction 'teXsan: PROCESS (MSC)'
_computing_molecular_graphics 'Ortep-3 (Louis J. Farrugia, 1999)'
_computing_publication_material 'SHELXL-97 and modified'
_computing_structure_refinement 'SHELXL-97 (Sheldrick, 1999)'
_computing_structure_solution 'PATTY (Bueskens, et al., 1994)'
_diffrn_ambient_temperature 123(2)
_diffrn_detector_area_resol_mean 10.00
_diffrn_measured_fraction_theta_full 0.996
_diffrn_measured_fraction_theta_max 0.996
_diffrn_measurement_device_type 'Rigaku R-AXIS RAPID'
_diffrn_measurement_method \w
_diffrn_radiation_detector 'imaging plate'
_diffrn_radiation_monochromator graphite
_diffrn_radiation_source 'fine-focus sealed tube'
_diffrn_radiation_type MoK\a
_diffrn_radiation_wavelength 0.71075
_diffrn_reflns_av_R_equivalents 0.0644
_diffrn_reflns_av_sigmaI/netI 0.0755
_diffrn_reflns_limit_h_max 11
_diffrn_reflns_limit_h_min -11
_diffrn_reflns_limit_k_max 16
_diffrn_reflns_limit_k_min -16
_diffrn_reflns_limit_l_max 18
_diffrn_reflns_limit_l_min -18
_diffrn_reflns_number 16182
_diffrn_reflns_theta_full 25.00
_diffrn_reflns_theta_max 25.00
_diffrn_reflns_theta_min 3.06
_exptl_absorpt_coefficient_mu 0.646
_exptl_absorpt_correction_T_max 0.8297
_exptl_absorpt_correction_T_min 0.7382
_exptl_absorpt_correction_type multi-scan
_exptl_absorpt_process_details
;
    Higashi, T. (1995). Program for Absorption Correction.
    Rigaku Corporation, Tokyo, Japan.
;
_exptl_crystal_colour red
_exptl_crystal_density_diffrn 1.300
_exptl_crystal_density_method 'not measured'
_exptl_crystal_description block
_exptl_crystal_F_000 848
_exptl_crystal_size_max 0.50
_exptl_crystal_size_mid 0.30
_exptl_crystal_size_min 0.30
_refine_diff_density_max 0.863
_refine_diff_density_min -0.598
_refine_diff_density_rms 0.092
_refine_ls_extinction_method none
_refine_ls_goodness_of_fit_ref 1.053
_refine_ls_hydrogen_treatment constr
_refine_ls_matrix_type full
_refine_ls_number_parameters 456
_refine_ls_number_reflns 7146
_refine_ls_number_restraints 15
_refine_ls_restrained_S_all 1.058
_refine_ls_R_factor_all 0.0716
_refine_ls_R_factor_gt 0.0547
_refine_ls_shift/su_max 0.001
_refine_ls_shift/su_mean 0.000
_refine_ls_structure_factor_coef Fsqd
_refine_ls_weighting_details 'calc w=1/[\s^2^(Fo^2^)+(0.0702P)^2^+1.5563P] where P=(Fo^2^+2Fc^2^)/3'
_refine_ls_weighting_scheme calc
_refine_ls_wR_factor_gt 0.1355
_refine_ls_wR_factor_ref 0.1498
_reflns_number_gt 5640
_reflns_number_total 7146
_reflns_threshold_expression >2sigma(I)
_cod_data_source_file om2001603_si_001.cif
_cod_data_source_block 9d
_cod_database_code 4064532

loop_
_symmetry_equiv_pos_as_xyz
'x, y, z'
'-x, -y, -z'

loop_
_atom_site_label
_atom_site_type_symbol
_atom_site_fract_x
_atom_site_fract_y
_atom_site_fract_z
_atom_site_U_iso_or_equiv
_atom_site_adp_type
_atom_site_occupancy
_atom_site_symmetry_multiplicity
_atom_site_calc_flag
_atom_site_refinement_flags
Ni Ni 0.73532(4) 0.20210(3) 0.13469(3) 0.02273(15) Uani 1 1 d .
S S 1.03320(10) 0.29156(6) 0.17810(6) 0.0320(2) Uani 1 1 d .
P P 0.70386(9) 0.07677(6) 0.24588(5) 0.0215(2) Uani 1 1 d .
Si Si 0.90070(10) 0.27406(7) -0.05759(6) 0.0268(2) Uani 1 1 d .
F1 F 0.8772(3) 0.36918(19) 0.28932(18) 0.0581(7) Uani 1 1 d .
F2 F 1.0090(3) 0.24052(18) 0.35042(15) 0.0487(6) Uani 1 1 d .
F3 F 1.1037(3) 0.37575(19) 0.29693(18) 0.0592(7) Uani 1 1 d .
O1 O 0.9212(3) 0.22685(18) 0.17986(17) 0.0348(6) Uani 1 1 d .
O2 O 1.0150(3) 0.3843(2) 0.11558(19) 0.0530(8) Uani 1 1 d .
O3 O 1.1724(3) 0.2425(2) 0.1844(2) 0.0473(7) Uani 1 1 d .
N N 0.7583(3) 0.2936(2) 0.01639(18) 0.0244(6) Uani 1 1 d .
C1 C 0.6385(4) 0.3441(2) -0.0029(2) 0.0221(7) Uani 1 1 d .
C2 C 0.5124(3) 0.3172(2) 0.0589(2) 0.0247(7) Uani 1 1 d .
H2 H 0.5117 0.3526 0.1059 0.030 Uiso 1 1 calc R
C3 C 0.5401(3) 0.2075(2) 0.1001(2) 0.0252(7) Uani 1 1 d .
H3A H 0.5310 0.1690 0.0570 0.030 Uiso 1 1 calc R
H3B H 0.4755 0.1847 0.1514 0.030 Uiso 1 1 calc R
C4 C 0.5864(4) 0.4180(2) -0.0814(2) 0.0254(7) Uani 1 1 d .
C5 C 0.6614(4) 0.4766(2) -0.1518(2) 0.0310(8) Uani 1 1 d .
H5 H 0.7624 0.4746 -0.1523 0.037 Uiso 1 1 calc R
C6 C 0.5847(4) 0.5374(3) -0.2204(2) 0.0339(9) Uani 1 1 d .
H6 H 0.6336 0.5771 -0.2688 0.041 Uiso 1 1 calc R
C7 C 0.4377(4) 0.5407(3) -0.2189(2) 0.0347(9) Uani 1 1 d .
H7 H 0.3871 0.5816 -0.2672 0.042 Uiso 1 1 calc R
C8 C 0.3621(4) 0.4857(2) -0.1486(2) 0.0310(8) Uani 1 1 d .
H8 H 0.2609 0.4903 -0.1476 0.037 Uiso 1 1 calc R
C9 C 0.4381(4) 0.4233(2) -0.0794(2) 0.0255(7) Uani 1 1 d .
C10 C 0.3801(4) 0.3547(2) 0.0023(2) 0.0282(8) Uani 1 1 d .
H10A H 0.3371 0.3002 -0.0124 0.034 Uiso 1 1 calc R
H10B H 0.3074 0.3896 0.0330 0.034 Uiso 1 1 calc R
C11 C 0.8187(4) 0.2468(3) -0.1523(2) 0.0388(9) Uani 1 1 d .
H11A H 0.7553 0.3030 -0.1816 0.058 Uiso 1 1 calc R
H11B H 0.7638 0.1896 -0.1313 0.058 Uiso 1 1 calc R
H11C H 0.8938 0.2333 -0.1938 0.058 Uiso 1 1 calc R
C12 C 1.0197(4) 0.3746(3) -0.0920(3) 0.0389(9) Uani 1 1 d .
H12A H 0.9710 0.4296 -0.1342 0.058 Uiso 1 1 calc R
H12B H 1.1070 0.3517 -0.1195 0.058 Uiso 1 1 calc R
H12C H 1.0439 0.3957 -0.0405 0.058 Uiso 1 1 calc R
C13 C 1.0095(4) 0.1606(3) -0.0026(3) 0.0404(10) Uani 1 1 d .
H13A H 1.0565 0.1713 0.0477 0.061 Uiso 1 1 calc R
H13B H 1.0817 0.1438 -0.0443 0.061 Uiso 1 1 calc R
H13C H 0.9476 0.1071 0.0177 0.061 Uiso 1 1 calc R
C14 C 1.0042(4) 0.3205(3) 0.2839(3) 0.0372(9) Uani 1 1 d .
C21 C 0.8800(3) 0.0256(2) 0.2927(2) 0.0249(7) Uani 1 1 d .
H21 H 0.9247 0.0835 0.3010 0.030 Uiso 1 1 calc R
C22 C 0.9805(4) -0.0112(2) 0.2266(2) 0.0264(7) Uani 1 1 d .
H22A H 0.9520 -0.0746 0.2212 0.032 Uiso 1 1 calc R
H22B H 0.9731 0.0359 0.1682 0.032 Uiso 1 1 calc R
C23 C 1.1337(4) -0.0235(3) 0.2563(2) 0.0312(8) Uani 1 1 d .
H23A H 1.1638 0.0406 0.2587 0.037 Uiso 1 1 calc R
H23B H 1.1971 -0.0479 0.2134 0.037 Uiso 1 1 calc R
C24 C 1.1476(4) -0.0950(3) 0.3466(2) 0.0348(9) Uani 1 1 d .
H24A H 1.2462 -0.0985 0.3666 0.042 Uiso 1 1 calc R
H24B H 1.1286 -0.1609 0.3425 0.042 Uiso 1 1 calc R
C25 C 1.0436(4) -0.0640(3) 0.4135(2) 0.0327(8) Uani 1 1 d .
H25A H 1.0716 -0.0026 0.4238 0.039 Uiso 1 1 calc R
H25B H 1.0496 -0.1147 0.4699 0.039 Uiso 1 1 calc R
C26 C 0.8897(4) -0.0484(3) 0.3831(2) 0.0293(8) Uani 1 1 d .
H26A H 0.8269 -0.0240 0.4262 0.035 Uiso 1 1 calc R
H26B H 0.8572 -0.1113 0.3792 0.035 Uiso 1 1 calc R
C31 C 0.5972(3) 0.0966(2) 0.3428(2) 0.0249(7) Uani 1 1 d .
H31 H 0.6030 0.0333 0.3889 0.030 Uiso 1 1 calc R
C32 C 0.6625(4) 0.1716(3) 0.3805(2) 0.0337(9) Uani 1 1 d .
H32A H 0.7634 0.1497 0.3943 0.040 Uiso 1 1 calc R
H32B H 0.6599 0.2353 0.3361 0.040 Uiso 1 1 calc R
C33 C 0.5804(4) 0.1836(3) 0.4638(3) 0.0416(10) Uani 1 1 d .
H33A H 0.5930 0.1218 0.5103 0.050 Uiso 1 1 calc R
H33B H 0.6205 0.2352 0.4848 0.050 Uiso 1 1 calc R
C34 C 0.4223(4) 0.2104(3) 0.4484(3) 0.0426(10) Uani 1 1 d .
H34A H 0.4085 0.2760 0.4075 0.051 Uiso 1 1 calc R
H34B H 0.3723 0.2125 0.5046 0.051 Uiso 1 1 calc R
C35 C 0.3589(4) 0.1363(3) 0.4100(2) 0.0394(9) Uani 1 1 d .
H35A H 0.2574 0.1571 0.3973 0.047 Uiso 1 1 calc R
H35B H 0.3637 0.0720 0.4536 0.047 Uiso 1 1 calc R
C36 C 0.4398(4) 0.1267(3) 0.3253(2) 0.0332(8) Uani 1 1 d .
H36A H 0.3982 0.0772 0.3023 0.040 Uiso 1 1 calc R
H36B H 0.4298 0.1899 0.2803 0.040 Uiso 1 1 calc R
C41 C 0.6145(4) -0.0189(2) 0.2133(2) 0.0260(7) Uani 1 1 d .
H41 H 0.5137 0.0083 0.2016 0.031 Uiso 1 1 calc R
C42 C 0.6056(4) -0.1150(2) 0.2831(2) 0.0308(8) Uani 1 1 d .
H42A H 0.5616 -0.1018 0.3376 0.037 Uiso 1 1 calc R
H42B H 0.7030 -0.1461 0.2965 0.037 Uiso 1 1 calc R
C43 C 0.5176(4) -0.1850(3) 0.2528(3) 0.0364(9) Uani 1 1 d .
H43A H 0.5194 -0.2481 0.2979 0.044 Uiso 1 1 calc R
H43B H 0.4174 -0.1573 0.2459 0.044 Uiso 1 1 calc R
C44 C 0.5769(4) -0.2020(3) 0.1654(3) 0.0398(10) Uani 1 1 d .
H44A H 0.6729 -0.2371 0.1740 0.048 Uiso 1 1 calc R
H44B H 0.5144 -0.2435 0.1450 0.048 Uiso 1 1 calc R
C45 C 0.5863(4) -0.1064(3) 0.0960(3) 0.0353(9) Uani 1 1 d .
H45A H 0.4892 -0.0747 0.0829 0.042 Uiso 1 1 calc R
H45B H 0.6296 -0.1195 0.0414 0.042 Uiso 1 1 calc R
C46 C 0.6755(4) -0.0374(3) 0.1263(2) 0.0311(8) Uani 1 1 d .
H46A H 0.6760 0.0254 0.0809 0.037 Uiso 1 1 calc R
H46B H 0.7750 -0.0663 0.1342 0.037 Uiso 1 1 calc R
C61 C 0.7002(15) 0.4166(8) 0.5833(9) 0.281(10) Uani 1 1 d D
H61A H 0.6755 0.4818 0.5923 0.421 Uiso 1 1 calc R
H61B H 0.6546 0.3680 0.6297 0.421 Uiso 1 1 calc R
H61C H 0.6670 0.4145 0.5260 0.421 Uiso 1 1 calc R
C62 C 0.8751(13) 0.3923(5) 0.5864(7) 0.174(6) Uani 1 1 d D
C63 C 0.9478(17) 0.3495(9) 0.5305(8) 0.243(9) Uani 1 1 d D
H63 H 0.9004 0.3286 0.4878 0.291 Uiso 1 1 calc R
C64 C 1.0960(12) 0.3363(9) 0.5362(9) 0.186(6) Uani 1 1 d D
H64 H 1.1492 0.3144 0.4912 0.223 Uiso 1 1 calc R
C65 C 1.1705(15) 0.3535(7) 0.6047(8) 0.180(6) Uani 1 1 d D
H65 H 1.2692 0.3347 0.6129 0.216 Uiso 1 1 calc R
C66 C 1.091(2) 0.3983(7) 0.6572(5) 0.358(17) Uani 1 1 d D
H66 H 1.1373 0.4215 0.6990 0.430 Uiso 1 1 calc R
C67 C 0.944(2) 0.412(2) 0.653(2) 0.60(4) Uani 1 1 d D
H67 H 0.8910 0.4360 0.6973 0.724 Uiso 1 1 calc R

loop_
_atom_site_aniso_label
_atom_site_aniso_U_11
_atom_site_aniso_U_22
_atom_site_aniso_U_33
_atom_site_aniso_U_23
_atom_site_aniso_U_13
_atom_site_aniso_U_12
Ni 0.0187(2) 0.0269(2) 0.0226(2) -0.00499(19) -0.00128(18) -0.00513(17)
S 0.0270(5) 0.0327(5) 0.0365(5) -0.0058(4) -0.0036(4) -0.0101(4)
P 0.0181(4) 0.0257(4) 0.0214(4) -0.0065(4) -0.0001(3) -0.0046(3)
Si 0.0224(5) 0.0310(5) 0.0273(5) -0.0077(4) 0.0028(4) -0.0045(4)
F1 0.0425(15) 0.0637(16) 0.0710(18) -0.0274(15) 0.0025(13) 0.0077(12)
F2 0.0481(15) 0.0600(15) 0.0378(13) -0.0087(12) -0.0095(11) -0.0113(12)
F3 0.0529(16) 0.0738(17) 0.0675(17) -0.0390(15) 0.0026(13) -0.0336(13)
O1 0.0299(14) 0.0362(14) 0.0363(14) -0.0004(12) -0.0087(11) -0.0145(11)
O2 0.067(2) 0.0379(15) 0.0483(18) 0.0055(14) -0.0047(15) -0.0208(14)
O3 0.0272(15) 0.0604(18) 0.0604(19) -0.0262(16) -0.0012(13) -0.0045(13)
N 0.0166(15) 0.0301(14) 0.0264(15) -0.0056(13) 0.0001(12) -0.0059(12)
C1 0.0244(18) 0.0239(16) 0.0206(16) -0.0083(14) 0.0008(14) -0.0086(14)
C2 0.0171(17) 0.0305(17) 0.0276(18) -0.0086(15) 0.0022(14) -0.0064(14)
C3 0.0213(18) 0.0298(17) 0.0233(17) -0.0035(15) -0.0020(14) -0.0043(14)
C4 0.0253(19) 0.0256(17) 0.0261(18) -0.0074(15) 0.0007(14) -0.0047(14)
C5 0.0258(19) 0.0299(18) 0.034(2) -0.0025(16) 0.0040(16) -0.0023(15)
C6 0.035(2) 0.0333(19) 0.0289(19) -0.0009(17) 0.0040(16) -0.0032(16)
C7 0.039(2) 0.0310(19) 0.0293(19) 0.0012(16) -0.0111(17) -0.0007(16)
C8 0.028(2) 0.0298(18) 0.036(2) -0.0063(17) -0.0071(16) -0.0062(15)
C9 0.0268(19) 0.0238(16) 0.0270(18) -0.0074(15) -0.0034(15) -0.0038(14)
C10 0.0211(18) 0.0307(18) 0.0338(19) -0.0094(16) -0.0027(15) -0.0031(14)
C11 0.039(2) 0.045(2) 0.035(2) -0.0158(19) 0.0003(18) -0.0056(18)
C12 0.031(2) 0.042(2) 0.043(2) -0.0064(19) 0.0029(18) -0.0113(17)
C13 0.039(2) 0.045(2) 0.035(2) -0.0097(19) 0.0061(18) 0.0054(18)
C14 0.027(2) 0.042(2) 0.046(2) -0.015(2) -0.0045(17) -0.0088(17)
C21 0.0225(18) 0.0289(17) 0.0244(17) -0.0076(15) -0.0024(14) -0.0050(14)
C22 0.0263(19) 0.0280(17) 0.0252(18) -0.0076(15) -0.0014(14) -0.0016(14)
C23 0.0232(19) 0.0365(19) 0.035(2) -0.0117(17) -0.0028(16) -0.0006(15)
C24 0.028(2) 0.044(2) 0.034(2) -0.0126(18) -0.0093(16) 0.0057(16)
C25 0.031(2) 0.037(2) 0.0298(19) -0.0087(17) -0.0079(16) 0.0019(16)
C26 0.0274(19) 0.0336(18) 0.0270(18) -0.0072(16) -0.0050(15) -0.0015(15)
C31 0.0215(18) 0.0309(18) 0.0223(17) -0.0061(15) 0.0025(14) -0.0055(14)
C32 0.034(2) 0.037(2) 0.035(2) -0.0175(18) 0.0014(17) -0.0067(16)
C33 0.046(2) 0.051(2) 0.034(2) -0.022(2) -0.0023(19) 0.0001(19)
C34 0.045(3) 0.050(2) 0.029(2) -0.0109(19) 0.0041(18) 0.0127(19)
C35 0.025(2) 0.057(2) 0.032(2) -0.0075(19) 0.0021(16) 0.0070(18)
C36 0.0240(19) 0.047(2) 0.0304(19) -0.0145(18) 0.0014(16) -0.0003(16)
C41 0.0218(18) 0.0308(18) 0.0276(18) -0.0098(16) -0.0019(14) -0.0062(14)
C42 0.031(2) 0.0290(18) 0.033(2) -0.0070(16) -0.0027(16) -0.0087(15)
C43 0.035(2) 0.0328(19) 0.045(2) -0.0129(18) -0.0002(18) -0.0104(16)
C44 0.033(2) 0.039(2) 0.056(3) -0.026(2) -0.0050(19) -0.0099(17)
C45 0.032(2) 0.043(2) 0.037(2) -0.0200(19) -0.0027(17) -0.0065(17)
C46 0.029(2) 0.039(2) 0.031(2) -0.0187(17) -0.0015(16) -0.0054(16)
C61 0.39(2) 0.172(11) 0.306(18) -0.119(12) 0.260(18) -0.124(13)
C62 0.250(14) 0.053(4) 0.184(10) -0.002(5) 0.150(10) 0.006(6)
C63 0.39(3) 0.149(10) 0.172(12) -0.031(10) 0.139(16) -0.036(14)
C64 0.106(8) 0.200(12) 0.191(13) 0.043(10) 0.012(9) 0.026(9)
C65 0.267(16) 0.094(6) 0.163(10) -0.004(7) -0.094(11) 0.026(8)
C66 0.97(5) 0.068(5) 0.049(5) -0.027(5) -0.011(12) -0.064(14)
C67 0.21(3) 0.47(5) 1.16(10) -0.23(5) -0.18(4) -0.05(3)

loop_
_atom_type_symbol
_atom_type_description
_atom_type_scat_dispersion_real
_atom_type_scat_dispersion_imag
_atom_type_scat_source
C C 0.0033 0.0016 'International Tables Vol C Tables 4.2.6.8 and 6.1.1.4'
F F 0.0171 0.0103 'International Tables Vol C Tables 4.2.6.8 and 6.1.1.4'
N N 0.0061 0.0033 'International Tables Vol C Tables 4.2.6.8 and 6.1.1.4'
Ni Ni 0.3393 1.1124 'International Tables Vol C Tables 4.2.6.8 and 6.1.1.4'
O O 0.0106 0.0060 'International Tables Vol C Tables 4.2.6.8 and 6.1.1.4'
P P 0.1023 0.0942 'International Tables Vol C Tables 4.2.6.8 and 6.1.1.4'
S S 0.1246 0.1234 'International Tables Vol C Tables 4.2.6.8 and 6.1.1.4'
Si Si 0.0817 0.0704 'International Tables Vol C Tables 4.2.6.8 and 6.1.1.4'
H H 0.0000 0.0000 'International Tables Vol C Tables 4.2.6.8 and 6.1.1.4'

loop_
_geom_angle_atom_site_label_1
_geom_angle_atom_site_label_2
_geom_angle_atom_site_label_3
_geom_angle
C3 Ni N 83.36(12)
C3 Ni O1 165.70(12)
N Ni O1 95.15(11)
C3 Ni P 91.57(10)
N Ni P 166.21(8)
O1 Ni P 92.87(7)
O3 S O2 117.11(19)
O3 S O1 113.12(16)
O2 S O1 114.92(17)
O3 S C14 103.26(18)
O2 S C14 103.97(18)
O1 S C14 101.89(16)
C31 P C41 104.08(15)
C31 P C21 103.03(15)
C41 P C21 109.95(15)
C31 P Ni 118.63(11)
C41 P Ni 111.77(11)
C21 P Ni 108.86(11)
N Si C12 114.90(16)
N Si C11 106.76(16)
C12 Si C11 112.51(19)
N Si C13 107.75(15)
C12 Si C13 108.44(19)
C11 Si C13 106.03(18)
S O1 Ni 149.71(17)
C1 N Si 127.3(2)
C1 N Ni 107.9(2)
Si N Ni 121.59(15)
N C1 C4 133.6(3)
N C1 C2 117.8(3)
C4 C1 C2 108.0(3)
C1 C2 C3 105.0(3)
C1 C2 C10 105.1(3)
C3 C2 C10 119.1(3)
C1 C2 H2 109.1
C3 C2 H2 109.1
C10 C2 H2 109.1
C2 C3 Ni 100.2(2)
C2 C3 H3A 111.7
Ni C3 H3A 111.7
C2 C3 H3B 111.7
Ni C3 H3B 111.7
H3A C3 H3B 109.5
C9 C4 C5 120.7(3)
C9 C4 C1 108.7(3)
C5 C4 C1 130.6(3)
C6 C5 C4 118.6(3)
C6 C5 H5 120.7
C4 C5 H5 120.7
C7 C6 C5 120.4(3)
C7 C6 H6 119.8
C5 C6 H6 119.8
C6 C7 C8 121.7(3)
C6 C7 H7 119.2
C8 C7 H7 119.2
C7 C8 C9 118.5(3)
C7 C8 H8 120.7
C9 C8 H8 120.7
C4 C9 C8 120.1(3)
C4 C9 C10 111.8(3)
C8 C9 C10 128.1(3)
C9 C10 C2 103.8(3)
C9 C10 H10A 111.0
C2 C10 H10A 111.0
C9 C10 H10B 111.0
C2 C10 H10B 111.0
H10A C10 H10B 109.0
Si C11 H11A 109.5
Si C11 H11B 109.5
H11A C11 H11B 109.5
Si C11 H11C 109.5
H11A C11 H11C 109.5
H11B C11 H11C 109.5
Si C12 H12A 109.5
Si C12 H12B 109.5
H12A C12 H12B 109.5
Si C12 H12C 109.5
H12A C12 H12C 109.5
H12B C12 H12C 109.5
Si C13 H13A 109.5
Si C13 H13B 109.5
H13A C13 H13B 109.5
Si C13 H13C 109.5
H13A C13 H13C 109.5
H13B C13 H13C 109.5
F2 C14 F3 107.3(3)
F2 C14 F1 107.1(3)
F3 C14 F1 107.7(3)
F2 C14 S 112.0(2)
F3 C14 S 110.9(3)
F1 C14 S 111.7(3)
C22 C21 C26 109.5(3)
C22 C21 P 112.4(2)
C26 C21 P 120.7(2)
C22 C21 H21 104.2
C26 C21 H21 104.2
P C21 H21 104.2
C23 C22 C21 110.5(3)
C23 C22 H22A 109.6
C21 C22 H22A 109.6
C23 C22 H22B 109.6
C21 C22 H22B 109.6
H22A C22 H22B 108.1
C22 C23 C24 110.6(3)
C22 C23 H23A 109.5
C24 C23 H23A 109.5
C22 C23 H23B 109.5
C24 C23 H23B 109.5
H23A C23 H23B 108.1
C23 C24 C25 111.3(3)
C23 C24 H24A 109.4
C25 C24 H24A 109.4
C23 C24 H24B 109.4
C25 C24 H24B 109.4
H24A C24 H24B 108.0
C24 C25 C26 112.3(3)
C24 C25 H25A 109.1
C26 C25 H25A 109.1
C24 C25 H25B 109.1
C26 C25 H25B 109.1
H25A C25 H25B 107.9
C25 C26 C21 109.9(3)
C25 C26 H26A 109.7
C21 C26 H26A 109.7
C25 C26 H26B 109.7
C21 C26 H26B 109.7
H26A C26 H26B 108.2
C36 C31 C32 110.2(3)
C36 C31 P 114.2(2)
C32 C31 P 110.4(2)
C36 C31 H31 107.2
C32 C31 H31 107.2
P C31 H31 107.2
C33 C32 C31 110.6(3)
C33 C32 H32A 109.5
C31 C32 H32A 109.5
C33 C32 H32B 109.5
C31 C32 H32B 109.5
H32A C32 H32B 108.1
C34 C33 C32 112.1(3)
C34 C33 H33A 109.2
C32 C33 H33A 109.2
C34 C33 H33B 109.2
C32 C33 H33B 109.2
H33A C33 H33B 107.9
C33 C34 C35 110.8(3)
C33 C34 H34A 109.5
C35 C34 H34A 109.5
C33 C34 H34B 109.5
C35 C34 H34B 109.5
H34A C34 H34B 108.1
C34 C35 C36 110.9(3)
C34 C35 H35A 109.4
C36 C35 H35A 109.4
C34 C35 H35B 109.4
C36 C35 H35B 109.4
H35A C35 H35B 108.0
C31 C36 C35 110.5(3)
C31 C36 H36A 109.6
C35 C36 H36A 109.6
C31 C36 H36B 109.6
C35 C36 H36B 109.6
H36A C36 H36B 108.1
C42 C41 C46 110.5(3)
C42 C41 P 115.8(2)
C46 C41 P 112.5(2)
C42 C41 H41 105.7
C46 C41 H41 105.7
P C41 H41 105.7
C41 C42 C43 111.5(3)
C41 C42 H42A 109.3
C43 C42 H42A 109.3
C41 C42 H42B 109.3
C43 C42 H42B 109.3
H42A C42 H42B 108.0
C44 C43 C42 110.9(3)
C44 C43 H43A 109.5
C42 C43 H43A 109.5
C44 C43 H43B 109.5
C42 C43 H43B 109.5
H43A C43 H43B 108.0
C45 C44 C43 111.2(3)
C45 C44 H44A 109.4
C43 C44 H44A 109.4
C45 C44 H44B 109.4
C43 C44 H44B 109.4
H44A C44 H44B 108.0
C44 C45 C46 111.5(3)
C44 C45 H45A 109.3
C46 C45 H45A 109.3
C44 C45 H45B 109.3
C46 C45 H45B 109.3
H45A C45 H45B 108.0
C45 C46 C41 110.6(3)
C45 C46 H46A 109.5
C41 C46 H46A 109.5
C45 C46 H46B 109.5
C41 C46 H46B 109.5
H46A C46 H46B 108.1
C62 C61 H61A 109.5
C62 C61 H61B 109.5
H61A C61 H61B 109.5
C62 C61 H61C 109.5
H61A C61 H61C 109.5
H61B C61 H61C 109.5
C63 C62 C67 119.7(15)
C63 C62 C61 122.6(13)
C67 C62 C61 117.5(11)
C62 C63 C64 118.1(14)
C62 C63 H63 120.9
C64 C63 H63 120.9
C63 C64 C65 123.6(13)
C63 C64 H64 118.2
C65 C64 H64 118.2
C66 C65 C64 114.3(12)
C66 C65 H65 122.8
C64 C65 H65 122.8
C65 C66 C67 122.7(14)
C65 C66 H66 118.6
C67 C66 H66 118.6
C62 C67 C66 120.4(19)
C62 C67 H67 119.8
C66 C67 H67 119.8

loop_
_geom_bond_atom_site_label_1
_geom_bond_atom_site_label_2
_geom_bond_distance
Ni C3 1.935(3)
Ni N 1.994(3)
Ni O1 2.018(2)
Ni P 2.1835(9)
S O3 1.425(3)
S O2 1.430(3)
S O1 1.459(2)
S C14 1.823(4)
P C31 1.857(3)
P C41 1.857(3)
P C21 1.859(3)
Si N 1.784(3)
Si C12 1.853(4)
Si C11 1.858(4)
Si C13 1.862(4)
F1 C14 1.337(4)
F2 C14 1.332(5)
F3 C14 1.334(4)
N C1 1.288(4)
C1 C4 1.473(5)
C1 C2 1.510(4)
C2 C3 1.530(5)
C2 C10 1.544(5)
C2 H2 1.0000
C3 H3A 0.9900
C3 H3B 0.9900
C4 C9 1.392(5)
C4 C5 1.406(5)
C5 C6 1.386(5)
C5 H5 0.9500
C6 C7 1.382(5)
C6 H6 0.9500
C7 C8 1.386(5)
C7 H7 0.9500
C8 C9 1.398(5)
C8 H8 0.9500
C9 C10 1.512(5)
C10 H10A 0.9900
C10 H10B 0.9900
C11 H11A 0.9800
C11 H11B 0.9800
C11 H11C 0.9800
C12 H12A 0.9800
C12 H12B 0.9800
C12 H12C 0.9800
C13 H13A 0.9800
C13 H13B 0.9800
C13 H13C 0.9800
C21 C22 1.534(4)
C21 C26 1.538(5)
C21 H21 1.0000
C22 C23 1.522(5)
C22 H22A 0.9900
C22 H22B 0.9900
C23 C24 1.524(5)
C23 H23A 0.9900
C23 H23B 0.9900
C24 C25 1.526(5)
C24 H24A 0.9900
C24 H24B 0.9900
C25 C26 1.530(5)
C25 H25A 0.9900
C25 H25B 0.9900
C26 H26A 0.9900
C26 H26B 0.9900
C31 C36 1.525(5)
C31 C32 1.536(5)
C31 H31 1.0000
C32 C33 1.533(5)
C32 H32A 0.9900
C32 H32B 0.9900
C33 C34 1.520(6)
C33 H33A 0.9900
C33 H33B 0.9900
C34 C35 1.522(6)
C34 H34A 0.9900
C34 H34B 0.9900
C35 C36 1.537(5)
C35 H35A 0.9900
C35 H35B 0.9900
C36 H36A 0.9900
C36 H36B 0.9900
C41 C42 1.523(5)
C41 C46 1.537(5)
C41 H41 1.0000
C42 C43 1.534(5)
C42 H42A 0.9900
C42 H42B 0.9900
C43 C44 1.531(5)
C43 H43A 0.9900
C43 H43B 0.9900
C44 C45 1.516(5)
C44 H44A 0.9900
C44 H44B 0.9900
C45 C46 1.528(5)
C45 H45A 0.9900
C45 H45B 0.9900
C46 H46A 0.9900
C46 H46B 0.9900
C61 C62 1.654(13)
C61 H61A 0.9800
C61 H61B 0.9800
C61 H61C 0.9800
C62 C63 1.326(11)
C62 C67 1.372(17)
C63 C64 1.397(13)
C63 H63 0.9500
C64 C65 1.402(12)
C64 H64 0.9500
C65 C66 1.334(13)
C65 H65 0.9500
C66 C67 1.382(17)
C66 H66 0.9500
C67 H67 0.9500

loop_
_geom_torsion_atom_site_label_1
_geom_torsion_atom_site_label_2
_geom_torsion_atom_site_label_3
_geom_torsion_atom_site_label_4
_geom_torsion
C3 Ni P C31 -73.30(16)
N Ni P C31 -141.4(4)
O1 Ni P C31 93.10(14)
C3 Ni P C41 47.80(15)
N Ni P C41 -20.3(4)
O1 Ni P C41 -145.80(14)
C3 Ni P C21 169.45(15)
N Ni P C21 101.4(4)
O1 Ni P C21 -24.16(13)
O3 S O1 Ni -139.6(3)
O2 S O1 Ni -1.5(4)
C14 S O1 Ni 110.2(3)
C3 Ni O1 S -55.8(7)
N Ni O1 S 27.6(4)
P Ni O1 S -163.7(3)
C12 Si N C1 81.3(3)
C11 Si N C1 -44.2(3)
C13 Si N C1 -157.7(3)
C12 Si N Ni -121.2(2)
C11 Si N Ni 113.27(19)
C13 Si N Ni -0.3(2)
C3 Ni N C1 30.2(2)
O1 Ni N C1 -135.5(2)
P Ni N C1 99.2(4)
C3 Ni N Si -131.09(19)
O1 Ni N Si 63.21(17)
P Ni N Si -62.1(4)
Si N C1 C4 -16.0(5)
Ni N C1 C4 -175.9(3)
Si N C1 C2 153.7(2)
Ni N C1 C2 -6.3(3)
N C1 C2 C3 -29.3(4)
C4 C1 C2 C3 142.9(3)
N C1 C2 C10 -155.7(3)
C4 C1 C2 C10 16.5(3)
C1 C2 C3 Ni 48.8(3)
C10 C2 C3 Ni 166.1(2)
N Ni C3 C2 -43.4(2)
O1 Ni C3 C2 41.5(6)
P Ni C3 C2 149.51(19)
N C1 C4 C9 159.0(3)
C2 C1 C4 C9 -11.5(3)
N C1 C4 C5 -19.9(6)
C2 C1 C4 C5 169.7(3)
C9 C4 C5 C6 -2.1(5)
C1 C4 C5 C6 176.6(3)
C4 C5 C6 C7 0.6(5)
C5 C6 C7 C8 1.5(6)
C6 C7 C8 C9 -2.1(5)
C5 C4 C9 C8 1.5(5)
C1 C4 C9 C8 -177.5(3)
C5 C4 C9 C10 -179.6(3)
C1 C4 C9 C10 1.4(4)
C7 C8 C9 C4 0.7(5)
C7 C8 C9 C10 -178.1(3)
C4 C9 C10 C2 8.8(4)
C8 C9 C10 C2 -172.4(3)
C1 C2 C10 C9 -15.0(3)
C3 C2 C10 C9 -132.2(3)
O3 S C14 F2 -60.9(3)
O2 S C14 F2 176.3(3)
O1 S C14 F2 56.6(3)
O3 S C14 F3 58.9(3)
O2 S C14 F3 -63.9(3)
O1 S C14 F3 176.4(3)
O3 S C14 F1 178.9(3)
O2 S C14 F1 56.2(3)
O1 S C14 F1 -63.6(3)
C31 P C21 C22 171.4(2)
C41 P C21 C22 60.9(3)
Ni P C21 C22 -61.8(2)
C31 P C21 C26 39.8(3)
C41 P C21 C26 -70.7(3)
Ni P C21 C26 166.6(2)
C26 C21 C22 C23 -60.1(4)
P C21 C22 C23 162.9(2)
C21 C22 C23 C24 58.7(4)
C22 C23 C24 C25 -55.1(4)
C23 C24 C25 C26 54.1(4)
C24 C25 C26 C21 -55.4(4)
C22 C21 C26 C25 57.8(4)
P C21 C26 C25 -169.4(2)
C41 P C31 C36 -57.8(3)
C21 P C31 C36 -172.5(3)
Ni P C31 C36 67.2(3)
C41 P C31 C32 177.4(2)
C21 P C31 C32 62.7(3)
Ni P C31 C32 -57.6(3)
C36 C31 C32 C33 56.4(4)
P C31 C32 C33 -176.5(3)
C31 C32 C33 C34 -55.3(4)
C32 C33 C34 C35 54.9(4)
C33 C34 C35 C36 -55.9(4)
C32 C31 C36 C35 -58.0(4)
P C31 C36 C35 177.1(3)
C34 C35 C36 C31 58.0(4)
C31 P C41 C42 -58.7(3)
C21 P C41 C42 51.1(3)
Ni P C41 C42 172.1(2)
C31 P C41 C46 172.8(2)
C21 P C41 C46 -77.4(3)
Ni P C41 C46 43.6(3)
C46 C41 C42 C43 -56.1(4)
P C41 C42 C43 174.5(2)
C41 C42 C43 C44 55.3(4)
C42 C43 C44 C45 -54.9(4)
C43 C44 C45 C46 56.1(4)
C44 C45 C46 C41 -56.6(4)
C42 C41 C46 C45 56.3(4)
P C41 C46 C45 -172.5(2)
C67 C62 C63 C64 -7(2)
C61 C62 C63 C64 177.1(10)
C62 C63 C64 C65 9(2)
C63 C64 C65 C66 -10.1(19)
C64 C65 C66 C67 10(2)
C63 C62 C67 C66 7(4)
C61 C62 C67 C66 -177(2)
C65 C66 C67 C62 -9(4)
